data_7236706
loop_
_publ_author_name
'Li, Xiangchun'
'Wang, Hengbin'
'Schneider, Julia A.'
'Wei, Zitang'
'Lai, Wen-Yong'
'Huang, Wei'
'Wudl, Fred'
'Zheng, Yonghao'

_publ_section_title
;
 Catalyst-free one-step synthesis of ortho-tetraaryl perylene diimides for
 efficient OPV non-fullerene acceptors
;
_journal_issue 11
_journal_name_full 'Journal of Materials Chemistry C'
_journal_page_first 2781
_journal_paper_doi 10.1039/C7TC00263G
_journal_volume 5
_journal_year 2017
_chemical_formula_sum 'C83 H96 Cl2 N2 O4'
_chemical_formula_weight 1256.51
_space_group_crystal_system triclinic
_space_group_IT_number 2
_space_group_name_Hall '-P 1'
_space_group_name_H-M_alt 'P -1'
_atom_sites_solution_hydrogens geom
_audit_creation_method SHELXL-2014/7
_audit_update_record
;
2016-09-13 deposited with the CCDC.
2017-02-15 downloaded from the CCDC.
;
_cell_angle_alpha 91.262(13)
_cell_angle_beta 104.023(12)
_cell_angle_gamma 104.588(10)
_cell_formula_units_Z 2
_cell_length_a 12.158(6)
_cell_length_b 14.546(7)
_cell_length_c 20.965(10)
_cell_measurement_reflns_used 448
_cell_measurement_temperature 100(2)
_cell_measurement_theta_max 18.7
_cell_measurement_theta_min 1.5
_cell_volume 3468(3)
_computing_structure_refinement 'SHELXL-2014/7 (Sheldrick, 2014)'
_diffrn_ambient_temperature 100(2)
_diffrn_measured_fraction_theta_full 0.945
_diffrn_measured_fraction_theta_max 0.945
_diffrn_measurement_device_type 'BruKer Kappa Apex II'
_diffrn_radiation_type MoK\a
_diffrn_radiation_wavelength 0.71073
_diffrn_reflns_av_R_equivalents 0.1082
_diffrn_reflns_av_unetI/netI 0.3269
_diffrn_reflns_Laue_measured_fraction_full 0.945
_diffrn_reflns_Laue_measured_fraction_max 0.945
_diffrn_reflns_limit_h_max 14
_diffrn_reflns_limit_h_min -14
_diffrn_reflns_limit_k_max 11
_diffrn_reflns_limit_k_min -16
_diffrn_reflns_limit_l_max 24
_diffrn_reflns_limit_l_min -21
_diffrn_reflns_number 17076
_diffrn_reflns_point_group_measured_fraction_full 0.945
_diffrn_reflns_point_group_measured_fraction_max 0.945
_diffrn_reflns_theta_full 24.674
_diffrn_reflns_theta_max 24.674
_diffrn_reflns_theta_min 1.005
_exptl_absorpt_coefficient_mu 0.146
_exptl_absorpt_correction_T_max 0.7451
_exptl_absorpt_correction_T_min 0.5457
_exptl_absorpt_correction_type multi-scan
_exptl_absorpt_process_details sadabs
_exptl_crystal_colour orange
_exptl_crystal_density_diffrn 1.203
_exptl_crystal_description needle
_exptl_crystal_F_000 1348
_exptl_crystal_size_max 0.300
_exptl_crystal_size_mid 0.050
_exptl_crystal_size_min 0.050
_refine_diff_density_max 0.438
_refine_diff_density_min -0.869
_refine_diff_density_rms 0.108
_refine_ls_extinction_coef 0.018(3)
_refine_ls_extinction_expression Fc^*^=kFc[1+0.001xFc^2^\l^3^/sin(2\q)]^-1/4^
_refine_ls_extinction_method 'SHELXL-2014/7 (Sheldrick 2014'
_refine_ls_goodness_of_fit_ref 1.018
_refine_ls_hydrogen_treatment constr
_refine_ls_matrix_type full
_refine_ls_number_parameters 837
_refine_ls_number_reflns 11121
_refine_ls_number_restraints 85
_refine_ls_restrained_S_all 1.027
_refine_ls_R_factor_all 0.3513
_refine_ls_R_factor_gt 0.1430
_refine_ls_shift/su_max 0.001
_refine_ls_shift/su_mean 0.000
_refine_ls_structure_factor_coef Fsqd
_refine_ls_weighting_details 'w=1/[\s^2^(Fo^2^)+(0.2000P)^2^+0.5831P] where P=(Fo^2^+2Fc^2^)/3'
_refine_ls_weighting_scheme calc
_refine_ls_wR_factor_gt 0.3379
_refine_ls_wR_factor_ref 0.4471
_reflns_Friedel_coverage 0.000
_reflns_number_gt 3285
_reflns_number_total 11121
_reflns_threshold_expression 'I > 2\s(I)'
_cod_data_source_file c7tc00263g2.cif
_cod_data_source_block 07282016_0m_a
_cod_database_code 7236706
_shelx_shelxl_version_number 2014/7
_shelx_space_group_comment
;
The symmetry employed for this shelxl refinement is uniquely defined
by the following loop, which should always be used as a source of
symmetry information in preference to the above space-group names.
They are only intended as comments.
;
_shelx_estimated_absorpt_t_min 0.957
_shelx_estimated_absorpt_t_max 0.993

loop_
_space_group_symop_operation_xyz
'x, y, z'
'-x, -y, -z'

loop_
_atom_site_label
_atom_site_type_symbol
_atom_site_fract_x
_atom_site_fract_y
_atom_site_fract_z
_atom_site_U_iso_or_equiv
_atom_site_adp_type
_atom_site_occupancy
_atom_site_site_symmetry_order
_atom_site_calc_flag
_atom_site_refinement_flags_posn
_atom_site_refinement_flags_adp
C1 C 0.2947(9) 0.3765(8) 0.1780(5) 0.045(3) Uani 1 1 d . .
C2 C 0.1918(8) 0.3903(8) 0.1275(5) 0.040(3) Uani 1 1 d . .
C3 C 0.0874(8) 0.3136(7) 0.1071(5) 0.035(3) Uani 1 1 d . .
C4 C -0.0042(8) 0.3265(7) 0.0593(5) 0.035(3) Uani 1 1 d . .
H4 H -0.0726 0.2746 0.0453 0.042 Uiso 1 1 calc R U
C5 C -0.0035(8) 0.4108(7) 0.0296(5) 0.032(3) Uani 1 1 d . .
C6 C 0.0981(8) 0.4871(7) 0.0497(5) 0.025(2) Uani 1 1 d . .
C7 C 0.1031(8) 0.5759(7) 0.0207(5) 0.032(3) Uani 1 1 d . .
C8 C 0.2067(8) 0.6474(7) 0.0422(5) 0.040(3) Uani 1 1 d . .
H8 H 0.2141 0.7047 0.0209 0.048 Uiso 1 1 calc R U
C9 C 0.3015(8) 0.6400(7) 0.0939(5) 0.035(3) Uani 1 1 d . .
C10 C 0.2972(8) 0.5556(7) 0.1219(5) 0.033(3) Uani 1 1 d . .
C11 C 0.3952(9) 0.5453(8) 0.1778(5) 0.043(3) Uani 1 1 d . .
C12 C 0.1959(8) 0.4777(7) 0.0995(5) 0.030(3) Uani 1 1 d . .
C13 C 0.0721(8) 0.2175(9) 0.1347(6) 0.042(3) Uani 1 1 d . .
C14 C 0.0808(9) 0.1409(9) 0.0972(6) 0.053(3) Uani 1 1 d . .
C15 C 0.0534(10) 0.0497(9) 0.1187(7) 0.061(4) Uani 1 1 d . .
H15 H 0.0591 -0.0026 0.0930 0.073 Uiso 1 1 calc R U
C16 C 0.0189(10) 0.0334(10) 0.1751(8) 0.066(4) Uani 1 1 d . .
C17 C 0.0117(10) 0.1095(10) 0.2110(7) 0.067(4) Uani 1 1 d . .
H17 H -0.0113 0.0983 0.2510 0.080 Uiso 1 1 calc R U
C18 C 0.0358(10) 0.2031(9) 0.1931(7) 0.054(3) Uani 1 1 d . .
C19 C 0.1242(12) 0.1552(9) 0.0352(6) 0.072(4) Uani 1 1 d . .
H19A H 0.0722 0.1839 0.0035 0.108 Uiso 1 1 calc R U
H19B H 0.1243 0.0934 0.0157 0.108 Uiso 1 1 calc R U
H19C H 0.2042 0.1974 0.0464 0.108 Uiso 1 1 calc R U
C20 C -0.0095(11) -0.0664(9) 0.1954(7) 0.100(6) Uani 1 1 d . .
H20A H -0.0334 -0.0662 0.2368 0.151 Uiso 1 1 calc R U
H20B H 0.0601 -0.0909 0.2017 0.151 Uiso 1 1 calc R U
H20C H -0.0738 -0.1073 0.1609 0.151 Uiso 1 1 calc R U
C21 C 0.0307(10) 0.2841(10) 0.2333(6) 0.064(4) Uani 1 1 d . .
H21A H -0.0135 0.2612 0.2658 0.096 Uiso 1 1 calc R U
H21B H -0.0084 0.3252 0.2049 0.096 Uiso 1 1 calc R U
H21C H 0.1107 0.3205 0.2563 0.096 Uiso 1 1 calc R U
C22 C 0.4056(9) 0.7281(8) 0.1110(6) 0.046(3) Uani 1 1 d . .
C23 C 0.4023(10) 0.8019(8) 0.1529(7) 0.061(4) Uani 1 1 d . .
C24 C 0.4972(11) 0.8816(8) 0.1664(7) 0.074(4) Uani 1 1 d . .
H24 H 0.4973 0.9329 0.1953 0.089 Uiso 1 1 calc R U
C25 C 0.5899(10) 0.8897(11) 0.1401(8) 0.081(5) Uani 1 1 d . .
C26 C 0.5867(10) 0.8160(10) 0.0972(7) 0.074(4) Uani 1 1 d . .
H26 H 0.6491 0.8223 0.0764 0.089 Uiso 1 1 calc R U
C27 C 0.4962(10) 0.7326(8) 0.0829(6) 0.051(3) Uani 1 1 d . .
C28 C 0.3011(12) 0.7936(11) 0.1829(7) 0.094(5) Uani 1 1 d . .
H28A H 0.2968 0.7408 0.2112 0.141 Uiso 1 1 calc R U
H28B H 0.2280 0.7814 0.1478 0.141 Uiso 1 1 calc R U
H28C H 0.3120 0.8531 0.2093 0.141 Uiso 1 1 calc R U
C29 C 0.6922(11) 0.9806(10) 0.1599(9) 0.122(7) Uani 1 1 d . .
H29A H 0.7446 0.9746 0.2023 0.182 Uiso 1 1 calc R U
H29B H 0.6611 1.0358 0.1640 0.182 Uiso 1 1 calc R U
H29C H 0.7362 0.9895 0.1260 0.182 Uiso 1 1 calc R U
C30 C 0.5021(11) 0.6521(10) 0.0408(6) 0.080(5) Uani 1 1 d . .
H30A H 0.5412 0.6102 0.0685 0.120 Uiso 1 1 calc R U
H30B H 0.5468 0.6767 0.0089 0.120 Uiso 1 1 calc R U
H30C H 0.4223 0.6161 0.0172 0.120 Uiso 1 1 calc R U
C31 C 0.6914(15) 0.2562(10) 0.1176(9) 0.126(7) Uani 1 1 d . .
H31A H 0.7261 0.2276 0.1567 0.190 Uiso 1 1 calc R U
H31B H 0.7068 0.2292 0.0785 0.190 Uiso 1 1 calc R U
H31C H 0.6063 0.2429 0.1120 0.190 Uiso 1 1 calc R U
C32 C 0.7454(13) 0.3635(11) 0.1263(8) 0.093(5) Uani 1 1 d . .
H32A H 0.8300 0.3773 0.1278 0.111 Uiso 1 1 calc R U
H32B H 0.7067 0.3931 0.0882 0.111 Uiso 1 1 calc R U
C33 C 0.7319(12) 0.4027(10) 0.1848(8) 0.080(4) Uani 1 1 d . .
H33A H 0.7818 0.4691 0.1942 0.097 Uiso 1 1 calc R U
H33B H 0.7610 0.3662 0.2216 0.097 Uiso 1 1 calc R U
C34 C 0.6024(9) 0.4029(9) 0.1835(7) 0.069(4) Uani 1 1 d . .
H34A H 0.5688 0.4324 0.1439 0.083 Uiso 1 1 calc R U
H34B H 0.5538 0.3364 0.1808 0.083 Uiso 1 1 calc R U
C35 C 0.5987(10) 0.4563(10) 0.2433(6) 0.066(4) Uani 1 1 d . .
H35A H 0.6304 0.5250 0.2392 0.080 Uiso 1 1 calc R U
H35B H 0.6530 0.4389 0.2815 0.080 Uiso 1 1 calc R U
C36 C 0.4839(9) 0.4438(9) 0.2591(6) 0.055(4) Uani 1 1 d . .
H36 H 0.4597 0.3746 0.2662 0.066 Uiso 1 1 calc R U
C37 C 0.4825(10) 0.4939(11) 0.3222(5) 0.072(4) Uani 1 1 d . .
H37A H 0.5430 0.4788 0.3582 0.086 Uiso 1 1 calc R U
H37B H 0.5075 0.5634 0.3184 0.086 Uiso 1 1 calc R U
C38 C 0.3717(12) 0.4735(11) 0.3426(6) 0.083(5) Uani 1 1 d . .
H38A H 0.3432 0.4040 0.3449 0.100 Uiso 1 1 calc R U
H38B H 0.3115 0.4934 0.3091 0.100 Uiso 1 1 calc R U
C39 C 0.3866(13) 0.5244(11) 0.4085(6) 0.080(5) Uani 1 1 d . .
H39A H 0.4143 0.5939 0.4060 0.096 Uiso 1 1 calc R U
H39B H 0.4475 0.5050 0.4419 0.096 Uiso 1 1 calc R U
C40 C 0.2687(13) 0.5020(14) 0.4313(8) 0.109(6) Uani 1 1 d . .
H40A H 0.2768 0.5505 0.4673 0.130 Uiso 1 1 calc R U
H40B H 0.2041 0.5081 0.3939 0.130 Uiso 1 1 calc R U
C41 C 0.2369(15) 0.4095(11) 0.4540(11) 0.135(8) Uani 1 1 d . .
H41A H 0.2081 0.3612 0.4162 0.202 Uiso 1 1 calc R U
H41B H 0.1751 0.4063 0.4770 0.202 Uiso 1 1 calc R U
H41C H 0.3060 0.3973 0.4843 0.202 Uiso 1 1 calc R U
C42 C 0.7233(11) 0.1692(8) 0.5132(6) 0.057(4) Uani 1 1 d . .
C43 C 0.7801(9) 0.2655(7) 0.4914(5) 0.040(3) Uani 1 1 d . .
C44 C 0.7424(8) 0.2900(7) 0.4296(5) 0.042(3) Uani 1 1 d . .
C45 C 0.8059(9) 0.3753(7) 0.4124(5) 0.035(3) Uani 1 1 d . .
H45 H 0.7796 0.3926 0.3691 0.042 Uiso 1 1 calc R U
C46 C 0.9033(8) 0.4359(7) 0.4534(5) 0.037(3) Uani 1 1 d . .
C47 C 0.9370(9) 0.4131(7) 0.5206(5) 0.033(3) Uani 1 1 d . .
C48 C 1.0315(8) 0.4747(7) 0.5668(5) 0.039(3) Uani 1 1 d . .
C49 C 1.0584(8) 0.4531(7) 0.6308(5) 0.035(3) Uani 1 1 d . .
H49 H 1.1204 0.4965 0.6623 0.042 Uiso 1 1 calc R U
C50 C 0.9958(9) 0.3672(7) 0.6517(5) 0.038(3) Uani 1 1 d . .
C51 C 0.9065(8) 0.3052(7) 0.6063(6) 0.040(3) Uani 1 1 d . .
C52 C 0.8409(10) 0.2177(8) 0.6272(6) 0.051(3) Uani 1 1 d . .
C53 C 0.8752(8) 0.3286(7) 0.5402(5) 0.037(3) Uani 1 1 d . .
C54 C 0.6376(9) 0.2348(8) 0.3762(6) 0.047(3) Uani 1 1 d . .
C55 C 0.5246(9) 0.2398(8) 0.3783(6) 0.043(3) Uani 1 1 d . .
C56 C 0.4325(9) 0.1941(7) 0.3249(6) 0.052(3) Uani 1 1 d . .
H56 H 0.3553 0.1959 0.3257 0.062 Uiso 1 1 calc R U
C57 C 0.4455(9) 0.1471(7) 0.2715(6) 0.042(3) Uani 1 1 d . .
C58 C 0.5587(10) 0.1435(8) 0.2710(6) 0.056(3) Uani 1 1 d . .
H58 H 0.5704 0.1097 0.2349 0.067 Uiso 1 1 calc R U
C59 C 0.6559(9) 0.1891(8) 0.3231(6) 0.047(3) Uani 1 1 d . .
C60 C 0.5028(10) 0.2834(9) 0.4350(6) 0.063(4) Uani 1 1 d . .
H60A H 0.5293 0.2512 0.4742 0.094 Uiso 1 1 calc R U
H60B H 0.4185 0.2775 0.4273 0.094 Uiso 1 1 calc R U
H60C H 0.5460 0.3510 0.4421 0.094 Uiso 1 1 calc R U
C61 C 0.3433(10) 0.0960(8) 0.2178(6) 0.071(4) Uani 1 1 d . .
H61A H 0.3698 0.0835 0.1787 0.107 Uiso 1 1 calc R U
H61B H 0.2877 0.1353 0.2069 0.107 Uiso 1 1 calc R U
H61C H 0.3045 0.0355 0.2322 0.107 Uiso 1 1 calc R U
C62 C 0.7752(10) 0.1812(10) 0.3200(6) 0.077(4) Uani 1 1 d . .
H62A H 0.8282 0.2452 0.3234 0.115 Uiso 1 1 calc R U
H62B H 0.7689 0.1468 0.2780 0.115 Uiso 1 1 calc R U
H62C H 0.8063 0.1465 0.3566 0.115 Uiso 1 1 calc R U
C63 C 1.0381(9) 0.3589(7) 0.7238(5) 0.036(3) Uani 1 1 d . .
C64 C 0.9849(9) 0.3879(7) 0.7680(6) 0.041(3) Uani 1 1 d . .
C65 C 1.0328(10) 0.3846(8) 0.8350(6) 0.053(3) Uani 1 1 d . .
H65 H 0.9959 0.4054 0.8656 0.064 Uiso 1 1 calc R U
C66 C 1.1314(9) 0.3527(8) 0.8593(6) 0.046(3) Uani 1 1 d . .
C67 C 1.1834(10) 0.3215(8) 0.8135(6) 0.052(3) Uani 1 1 d . .
H67 H 1.2510 0.2987 0.8287 0.062 Uiso 1 1 calc R U
C68 C 1.1376(10) 0.3233(8) 0.7449(6) 0.046(3) Uani 1 1 d . .
C69 C 0.8782(10) 0.4242(9) 0.7464(6) 0.060(4) Uani 1 1 d . .
H69A H 0.8989 0.4843 0.7264 0.090 Uiso 1 1 calc R U
H69B H 0.8486 0.4349 0.7846 0.090 Uiso 1 1 calc R U
H69C H 0.8174 0.3771 0.7139 0.090 Uiso 1 1 calc R U
C70 C 1.1826(11) 0.3523(9) 0.9307(5) 0.061(4) Uani 1 1 d . .
H70A H 1.2303 0.4166 0.9488 0.092 Uiso 1 1 calc R U
H70B H 1.2321 0.3079 0.9378 0.092 Uiso 1 1 calc R U
H70C H 1.1192 0.3323 0.9528 0.092 Uiso 1 1 calc R U
C71 C 1.1950(10) 0.2835(10) 0.6975(6) 0.066(4) Uani 1 1 d . .
H71A H 1.1354 0.2343 0.6660 0.099 Uiso 1 1 calc R U
H71B H 1.2559 0.2556 0.7225 0.099 Uiso 1 1 calc R U
H71C H 1.2306 0.3351 0.6736 0.099 Uiso 1 1 calc R U
C72 C 0.258(4) 0.0798(18) 0.680(2) 0.45(4) Uani 1 1 d D .
H72A H 0.2104 0.0152 0.6821 0.673 Uiso 1 1 calc R U
H72B H 0.2077 0.1170 0.6553 0.673 Uiso 1 1 calc R U
H72C H 0.2945 0.1106 0.7249 0.673 Uiso 1 1 calc R U
C73 C 0.3447(17) 0.0752(13) 0.6488(13) 0.206(13) Uani 1 1 d D .
H73A H 0.3035 0.0318 0.6084 0.247 Uiso 1 1 calc R U
H73B H 0.3946 0.0405 0.6777 0.247 Uiso 1 1 calc R U
C74 C 0.4231(16) 0.1492(12) 0.6290(13) 0.32(3) Uani 1 1 d D .
H74A H 0.4372 0.2048 0.6608 0.384 Uiso 1 1 calc R U
H74B H 0.3788 0.1647 0.5862 0.384 Uiso 1 1 calc R U
C75 C 0.5336(10) 0.1492(10) 0.6204(8) 0.100(6) Uani 1 1 d D .
H75A H 0.5452 0.1918 0.5851 0.120 Uiso 1 1 calc R U
H75B H 0.5906 0.1828 0.6614 0.120 Uiso 1 1 calc R U
C76 C 0.5734(12) 0.0723(9) 0.6062(10) 0.139(8) Uani 1 1 d D .
H76A H 0.5179 0.0411 0.5641 0.167 Uiso 1 1 calc R U
H76B H 0.5565 0.0284 0.6401 0.167 Uiso 1 1 calc R U
C77 C 0.6817(9) 0.0665(7) 0.5997(7) 0.071(4) Uani 1 1 d D .
H77 H 0.7234 0.0767 0.6477 0.086 Uiso 1 1 calc R U
C78 C 0.7156(13) -0.0138(8) 0.5849(10) 0.156(9) Uani 1 1 d D .
H78A H 0.6731 -0.0647 0.6074 0.187 Uiso 1 1 calc R U
H78B H 0.6791 -0.0307 0.5371 0.187 Uiso 1 1 calc R U
C79 C 0.8262(13) -0.0276(11) 0.5946(12) 0.194(13) Uani 1 1 d D .
H79A H 0.8602 -0.0171 0.6430 0.233 Uiso 1 1 calc R U
H79B H 0.8713 0.0266 0.5757 0.233 Uiso 1 1 calc R U
C80 C 0.8582(18) -0.1072(11) 0.5747(12) 0.213(14) Uani 1 1 d D .
H80A H 0.8717 -0.1428 0.6143 0.255 Uiso 1 1 calc R U
H80B H 0.7867 -0.1474 0.5433 0.255 Uiso 1 1 calc R U
C81 C 0.9497(17) -0.1079(16) 0.5465(15) 0.36(3) Uani 1 1 d D .
H81A H 1.0194 -0.1025 0.5838 0.428 Uiso 1 1 calc R U
H81B H 0.9649 -0.0475 0.5253 0.428 Uiso 1 1 calc R U
C82 C 0.953(2) -0.1794(15) 0.5002(12) 0.224(14) Uani 1 1 d D .
H82A H 1.0025 -0.1505 0.4717 0.336 Uiso 1 1 calc R U
H82B H 0.8727 -0.2088 0.4732 0.336 Uiso 1 1 calc R U
H82C H 0.9846 -0.2282 0.5237 0.336 Uiso 1 1 calc R U
C83 C 0.6570(17) 0.0491(14) 0.9789(10) 0.177(10) Uani 1 1 d . .
H83A H 0.6334 0.0911 0.9446 0.212 Uiso 1 1 calc R U
H83B H 0.6242 0.0619 1.0159 0.212 Uiso 1 1 calc R U
Cl1 Cl 0.7922(5) 0.0853(4) 1.0047(4) 0.179(3) Uani 1 1 d . .
Cl2 Cl 0.5826(5) -0.0673(4) 0.9458(3) 0.169(3) Uani 1 1 d . .
N1 N 0.3866(7) 0.4559(6) 0.2013(4) 0.039(2) Uani 1 1 d . .
N2 N 0.7485(8) 0.1533(6) 0.5797(5) 0.058(3) Uani 1 1 d D .
O1 O 0.2992(6) 0.2997(6) 0.1974(4) 0.071(3) Uani 1 1 d . .
O2 O 0.4782(6) 0.6135(5) 0.2025(4) 0.061(3) Uani 1 1 d . .
O3 O 0.6517(8) 0.1098(6) 0.4732(4) 0.082(3) Uani 1 1 d . .
O4 O 0.8605(7) 0.1976(5) 0.6830(4) 0.064(3) Uani 1 1 d . .

loop_
_atom_site_aniso_label
_atom_site_aniso_U_11
_atom_site_aniso_U_22
_atom_site_aniso_U_33
_atom_site_aniso_U_23
_atom_site_aniso_U_13
_atom_site_aniso_U_12
C1 0.031(6) 0.036(7) 0.053(8) -0.017(6) -0.006(6) 0.001(6)
C2 0.030(6) 0.050(7) 0.031(7) 0.007(6) -0.010(5) 0.009(6)
C3 0.029(6) 0.047(7) 0.029(6) 0.005(5) 0.000(5) 0.018(6)
C4 0.031(6) 0.017(6) 0.047(7) -0.007(5) 0.005(5) -0.006(5)
C5 0.022(6) 0.036(7) 0.033(6) -0.012(5) 0.003(5) 0.005(5)
C6 0.021(5) 0.023(6) 0.030(6) -0.011(5) 0.003(5) 0.007(5)
C7 0.020(5) 0.030(6) 0.037(6) -0.006(5) 0.000(5) 0.000(5)
C8 0.024(6) 0.036(7) 0.060(8) 0.005(6) 0.013(5) 0.003(5)
C9 0.017(5) 0.027(6) 0.047(7) -0.015(5) -0.010(5) 0.002(5)
C10 0.029(6) 0.036(7) 0.029(6) -0.005(5) -0.003(5) 0.009(5)
C11 0.043(7) 0.041(7) 0.038(7) -0.010(6) -0.004(6) 0.015(6)
C12 0.023(5) 0.031(6) 0.031(6) -0.003(5) 0.001(5) 0.001(5)
C13 0.017(6) 0.053(8) 0.045(8) 0.003(7) -0.002(5) 0.000(5)
C14 0.029(6) 0.051(8) 0.064(9) 0.010(7) -0.011(6) 0.005(6)
C15 0.049(8) 0.049(9) 0.070(10) 0.002(8) -0.010(7) 0.015(7)
C16 0.026(7) 0.058(10) 0.097(12) 0.034(9) -0.011(7) 0.004(7)
C17 0.039(7) 0.054(9) 0.097(12) 0.026(9) 0.004(7) 0.005(7)
C18 0.037(7) 0.055(9) 0.063(9) 0.007(7) 0.006(6) 0.004(6)
C19 0.088(10) 0.066(9) 0.051(9) 0.005(7) -0.006(8) 0.024(8)
C20 0.052(9) 0.078(11) 0.135(14) 0.054(10) -0.022(9) -0.008(8)
C21 0.040(7) 0.093(11) 0.059(9) 0.027(8) 0.020(6) 0.007(7)
C22 0.029(7) 0.038(7) 0.062(8) -0.006(6) -0.008(6) 0.014(6)
C23 0.039(7) 0.039(8) 0.096(10) -0.018(7) 0.005(7) 0.009(6)
C24 0.043(8) 0.034(8) 0.134(13) -0.019(8) 0.005(8) 0.008(7)
C25 0.018(7) 0.060(10) 0.141(14) 0.008(10) -0.002(8) -0.012(7)
C26 0.028(7) 0.062(10) 0.116(12) 0.010(9) -0.003(7) 0.004(7)
C27 0.030(7) 0.036(7) 0.075(9) -0.010(7) -0.003(6) 0.003(6)
C28 0.057(9) 0.101(12) 0.113(12) -0.059(10) 0.007(9) 0.020(9)
C29 0.047(9) 0.063(10) 0.205(18) -0.009(11) -0.018(10) -0.024(8)
C30 0.041(8) 0.111(13) 0.070(10) -0.006(9) 0.006(7) -0.003(8)
C31 0.114(14) 0.063(11) 0.187(19) -0.002(12) 0.050(13) -0.013(10)
C32 0.075(11) 0.103(13) 0.103(13) -0.015(10) 0.053(10) 0.001(10)
C33 0.073(10) 0.065(10) 0.116(13) 0.027(9) 0.037(9) 0.028(8)
C34 0.028(7) 0.044(8) 0.121(12) -0.015(8) 0.004(7) 0.001(6)
C35 0.038(8) 0.099(11) 0.057(9) -0.002(8) 0.001(6) 0.021(7)
C36 0.032(7) 0.064(9) 0.064(9) -0.006(7) -0.013(6) 0.029(6)
C37 0.037(7) 0.134(13) 0.027(7) 0.007(8) -0.003(6) 0.002(8)
C38 0.064(10) 0.119(13) 0.066(10) 0.001(9) 0.011(8) 0.028(9)
C39 0.097(12) 0.112(13) 0.035(8) -0.007(8) 0.005(7) 0.047(10)
C40 0.076(11) 0.165(19) 0.092(12) 0.037(12) 0.026(9) 0.038(12)
C41 0.138(16) 0.067(11) 0.27(2) 0.081(14) 0.145(17) 0.063(11)
C42 0.059(8) 0.038(7) 0.057(9) 0.006(7) 0.004(7) -0.007(7)
C43 0.032(6) 0.036(7) 0.041(7) 0.001(5) 0.010(5) -0.010(5)
C44 0.029(6) 0.039(7) 0.045(8) 0.007(6) 0.002(5) -0.006(5)
C45 0.037(6) 0.049(7) 0.020(6) 0.009(5) 0.009(5) 0.007(6)
C46 0.022(6) 0.035(6) 0.049(8) -0.004(5) 0.010(5) -0.003(5)
C47 0.041(6) 0.026(6) 0.036(7) -0.001(5) 0.016(5) 0.008(5)
C48 0.024(6) 0.040(7) 0.042(7) 0.001(6) 0.009(5) -0.012(5)
C49 0.033(6) 0.037(7) 0.034(7) -0.004(5) 0.006(5) 0.010(5)
C50 0.034(6) 0.040(7) 0.044(8) 0.008(6) 0.009(6) 0.017(6)
C51 0.026(6) 0.038(7) 0.048(8) 0.005(6) -0.001(5) 0.004(5)
C52 0.046(7) 0.050(8) 0.045(8) 0.007(7) 0.005(7) 0.000(6)
C53 0.025(6) 0.039(7) 0.047(8) -0.003(6) 0.016(5) 0.005(5)
C54 0.037(7) 0.032(7) 0.058(8) 0.009(6) -0.006(6) 0.001(6)
C55 0.032(7) 0.041(7) 0.049(8) 0.002(6) 0.001(6) 0.005(6)
C56 0.025(6) 0.026(6) 0.090(10) 0.007(7) 0.003(7) -0.006(5)
C57 0.034(7) 0.022(6) 0.060(8) -0.005(6) -0.010(6) 0.007(5)
C58 0.047(8) 0.036(7) 0.069(9) 0.000(6) 0.003(7) -0.006(6)
C59 0.037(7) 0.036(7) 0.053(8) -0.012(6) 0.004(6) -0.012(6)
C60 0.052(8) 0.065(9) 0.068(9) 0.001(7) 0.020(7) 0.004(7)
C61 0.060(8) 0.036(7) 0.090(10) -0.008(7) -0.024(7) 0.006(7)
C62 0.033(7) 0.118(12) 0.066(9) -0.024(8) 0.007(6) 0.006(8)
C63 0.026(6) 0.037(7) 0.044(8) -0.003(5) 0.006(5) 0.010(5)
C64 0.047(7) 0.041(7) 0.035(7) 0.012(6) 0.007(6) 0.016(6)
C65 0.052(8) 0.054(8) 0.060(9) 0.000(7) 0.029(7) 0.011(7)
C66 0.033(6) 0.070(9) 0.039(8) 0.017(6) 0.014(6) 0.014(6)
C67 0.043(7) 0.053(8) 0.055(9) 0.006(6) 0.009(7) 0.005(6)
C68 0.050(7) 0.036(7) 0.045(8) -0.006(6) 0.017(6) -0.007(6)
C69 0.048(7) 0.086(10) 0.055(8) 0.005(7) 0.019(6) 0.029(7)
C70 0.073(9) 0.072(9) 0.052(9) 0.008(7) 0.023(7) 0.037(8)
C71 0.058(8) 0.098(11) 0.050(8) 0.003(8) 0.009(7) 0.043(8)
C72 0.69(10) 0.14(3) 0.67(9) 0.17(4) 0.36(9) 0.18(5)
C73 0.12(2) 0.30(4) 0.21(3) -0.03(3) 0.064(19) 0.05(2)
C74 0.14(2) 0.47(6) 0.27(3) -0.03(3) 0.14(2) -0.13(3)
C75 0.056(10) 0.103(14) 0.129(15) 0.050(12) 0.027(9) -0.004(10)
C76 0.124(18) 0.084(14) 0.20(2) 0.002(14) 0.096(16) -0.039(13)
C77 0.072(10) 0.024(7) 0.101(11) 0.014(7) 0.012(9) -0.009(7)
C78 0.17(2) 0.084(16) 0.22(2) 0.061(16) 0.10(2) 0.013(16)
C79 0.17(2) 0.056(13) 0.35(4) 0.036(18) 0.05(3) 0.039(16)
C80 0.20(3) 0.094(18) 0.33(4) -0.05(2) 0.12(3) -0.02(2)
C81 0.14(3) 0.14(3) 0.75(10) -0.05(5) 0.04(4) 0.04(2)
C82 0.24(3) 0.082(17) 0.34(4) 0.01(2) 0.06(3) 0.033(19)
C83 0.135(18) 0.136(18) 0.154(18) -0.042(14) -0.077(14) -0.040(14)
Cl1 0.100(4) 0.142(5) 0.275(8) -0.004(5) 0.025(5) 0.020(4)
Cl2 0.140(5) 0.133(5) 0.200(6) 0.009(4) 0.022(4) -0.008(4)
N1 0.024(5) 0.047(6) 0.041(6) 0.007(5) 0.002(4) 0.008(4)
N2 0.070(7) 0.038(6) 0.052(7) 0.020(5) 0.007(6) -0.003(5)
O1 0.043(5) 0.041(5) 0.105(7) 0.009(5) -0.023(5) 0.006(4)
O2 0.036(5) 0.045(5) 0.074(6) -0.019(4) -0.028(4) 0.000(4)
O3 0.097(7) 0.045(5) 0.063(6) 0.009(5) -0.001(5) -0.030(5)
O4 0.069(6) 0.057(6) 0.049(6) 0.013(4) 0.013(5) -0.014(5)

loop_
_atom_type_symbol
_atom_type_description
_atom_type_scat_dispersion_real
_atom_type_scat_dispersion_imag
_atom_type_scat_source
C C 0.0033 0.0016 'International Tables Vol C Tables 4.2.6.8 and 6.1.1.4'
H H 0.0000 0.0000 'International Tables Vol C Tables 4.2.6.8 and 6.1.1.4'
N N 0.0061 0.0033 'International Tables Vol C Tables 4.2.6.8 and 6.1.1.4'
O O 0.0106 0.0060 'International Tables Vol C Tables 4.2.6.8 and 6.1.1.4'
Cl Cl 0.1484 0.1585 'International Tables Vol C Tables 4.2.6.8 and 6.1.1.4'

loop_
_geom_angle_atom_site_label_1
_geom_angle_atom_site_label_2
_geom_angle_atom_site_label_3
_geom_angle
_geom_angle_site_symmetry_3
O1 C1 N1 120.8(10) .
O1 C1 C2 122.6(9) .
N1 C1 C2 116.6(10) .
C12 C2 C3 119.5(8) .
C12 C2 C1 121.0(9) .
C3 C2 C1 119.5(9) .
C4 C3 C2 118.6(9) .
C4 C3 C13 117.2(9) .
C2 C3 C13 124.1(8) .
C3 C4 C5 123.8(9) .
C3 C4 H4 118.1 .
C5 C4 H4 118.1 .
C4 C5 C6 118.0(8) .
C4 C5 C7 123.2(9) 2_565
C6 C5 C7 118.8(9) 2_565
C5 C6 C12 120.5(9) .
C5 C6 C7 120.2(8) .
C12 C6 C7 119.3(8) .
C8 C7 C6 116.9(8) .
C8 C7 C5 122.0(9) 2_565
C6 C7 C5 121.1(8) 2_565
C7 C8 C9 123.8(9) .
C7 C8 H8 118.1 .
C9 C8 H8 118.1 .
C10 C9 C8 119.4(9) .
C10 C9 C22 125.4(8) .
C8 C9 C22 115.1(9) .
C9 C10 C12 119.5(8) .
C9 C10 C11 121.0(9) .
C12 C10 C11 119.4(9) .
O2 C11 N1 121.5(9) .
O2 C11 C10 121.1(10) .
N1 C11 C10 117.4(9) .
C2 C12 C6 119.4(8) .
C2 C12 C10 119.7(8) .
C6 C12 C10 120.9(9) .
C14 C13 C18 120.3(12) .
C14 C13 C3 118.7(11) .
C18 C13 C3 120.5(11) .
C13 C14 C15 119.1(13) .
C13 C14 C19 121.3(11) .
C15 C14 C19 119.5(13) .
C16 C15 C14 122.1(14) .
C16 C15 H15 119.0 .
C14 C15 H15 119.0 .
C15 C16 C17 117.7(13) .
C15 C16 C20 119.5(16) .
C17 C16 C20 122.8(16) .
C16 C17 C18 124.4(14) .
C16 C17 H17 117.8 .
C18 C17 H17 117.8 .
C17 C18 C13 116.4(13) .
C17 C18 C21 123.5(13) .
C13 C18 C21 120.0(11) .
C14 C19 H19A 109.5 .
C14 C19 H19B 109.5 .
H19A C19 H19B 109.5 .
C14 C19 H19C 109.5 .
H19A C19 H19C 109.5 .
H19B C19 H19C 109.5 .
C16 C20 H20A 109.5 .
C16 C20 H20B 109.5 .
H20A C20 H20B 109.5 .
C16 C20 H20C 109.5 .
H20A C20 H20C 109.5 .
H20B C20 H20C 109.5 .
C18 C21 H21A 109.5 .
C18 C21 H21B 109.5 .
H21A C21 H21B 109.5 .
C18 C21 H21C 109.5 .
H21A C21 H21C 109.5 .
H21B C21 H21C 109.5 .
C27 C22 C23 122.7(11) .
C27 C22 C9 118.7(10) .
C23 C22 C9 118.6(11) .
C24 C23 C22 117.1(13) .
C24 C23 C28 122.1(12) .
C22 C23 C28 120.8(11) .
C25 C24 C23 122.7(14) .
C25 C24 H24 118.6 .
C23 C24 H24 118.6 .
C24 C25 C26 117.7(12) .
C24 C25 C29 118.3(16) .
C26 C25 C29 124.0(15) .
C25 C26 C27 122.8(14) .
C25 C26 H26 118.6 .
C27 C26 H26 118.6 .
C22 C27 C26 116.9(12) .
C22 C27 C30 122.5(11) .
C26 C27 C30 120.6(13) .
C23 C28 H28A 109.5 .
C23 C28 H28B 109.5 .
H28A C28 H28B 109.5 .
C23 C28 H28C 109.5 .
H28A C28 H28C 109.5 .
H28B C28 H28C 109.5 .
C25 C29 H29A 109.5 .
C25 C29 H29B 109.5 .
H29A C29 H29B 109.5 .
C25 C29 H29C 109.5 .
H29A C29 H29C 109.5 .
H29B C29 H29C 109.5 .
C27 C30 H30A 109.5 .
C27 C30 H30B 109.5 .
H30A C30 H30B 109.5 .
C27 C30 H30C 109.5 .
H30A C30 H30C 109.5 .
H30B C30 H30C 109.5 .
C32 C31 H31A 109.5 .
C32 C31 H31B 109.5 .
H31A C31 H31B 109.5 .
C32 C31 H31C 109.5 .
H31A C31 H31C 109.5 .
H31B C31 H31C 109.5 .
C33 C32 C31 110.3(13) .
C33 C32 H32A 109.6 .
C31 C32 H32A 109.6 .
C33 C32 H32B 109.6 .
C31 C32 H32B 109.6 .
H32A C32 H32B 108.1 .
C32 C33 C34 114.7(13) .
C32 C33 H33A 108.6 .
C34 C33 H33A 108.6 .
C32 C33 H33B 108.6 .
C34 C33 H33B 108.6 .
H33A C33 H33B 107.6 .
C35 C34 C33 110.9(11) .
C35 C34 H34A 109.5 .
C33 C34 H34A 109.5 .
C35 C34 H34B 109.5 .
C33 C34 H34B 109.5 .
H34A C34 H34B 108.0 .
C34 C35 C36 118.3(10) .
C34 C35 H35A 107.7 .
C36 C35 H35A 107.7 .
C34 C35 H35B 107.7 .
C36 C35 H35B 107.7 .
H35A C35 H35B 107.1 .
C35 C36 C37 117.7(10) .
C35 C36 N1 113.6(10) .
C37 C36 N1 111.8(9) .
C35 C36 H36 104.0 .
C37 C36 H36 104.0 .
N1 C36 H36 104.0 .
C38 C37 C36 118.4(11) .
C38 C37 H37A 107.7 .
C36 C37 H37A 107.7 .
C38 C37 H37B 107.7 .
C36 C37 H37B 107.7 .
H37A C37 H37B 107.1 .
C37 C38 C39 112.0(12) .
C37 C38 H38A 109.2 .
C39 C38 H38A 109.2 .
C37 C38 H38B 109.2 .
C39 C38 H38B 109.2 .
H38A C38 H38B 107.9 .
C38 C39 C40 112.4(13) .
C38 C39 H39A 109.1 .
C40 C39 H39A 109.1 .
C38 C39 H39B 109.1 .
C40 C39 H39B 109.1 .
H39A C39 H39B 107.9 .
C41 C40 C39 114.2(14) .
C41 C40 H40A 108.7 .
C39 C40 H40A 108.7 .
C41 C40 H40B 108.7 .
C39 C40 H40B 108.7 .
H40A C40 H40B 107.6 .
C40 C41 H41A 109.5 .
C40 C41 H41B 109.5 .
H41A C41 H41B 109.5 .
C40 C41 H41C 109.5 .
H41A C41 H41C 109.5 .
H41B C41 H41C 109.5 .
O3 C42 N2 120.1(10) .
O3 C42 C43 119.8(11) .
N2 C42 C43 119.9(10) .
C44 C43 C53 121.9(9) .
C44 C43 C42 121.6(9) .
C53 C43 C42 116.6(10) .
C43 C44 C45 117.5(9) .
C43 C44 C54 127.1(9) .
C45 C44 C54 115.4(10) .
C46 C45 C44 124.8(10) .
C46 C45 H45 117.6 .
C44 C45 H45 117.6 .
C45 C46 C47 117.3(9) .
C45 C46 C48 123.1(10) 2_766
C47 C46 C48 119.5(9) 2_766
C53 C47 C48 119.4(10) .
C53 C47 C46 119.8(9) .
C48 C47 C46 120.8(9) .
C49 C48 C47 119.5(9) .
C49 C48 C46 120.8(9) 2_766
C47 C48 C46 119.6(10) 2_766
C48 C49 C50 121.7(9) .
C48 C49 H49 119.1 .
C50 C49 H49 119.1 .
C51 C50 C49 118.9(10) .
C51 C50 C63 128.2(10) .
C49 C50 C63 112.8(9) .
C50 C51 C53 119.7(10) .
C50 C51 C52 119.4(11) .
C53 C51 C52 120.8(10) .
O4 C52 N2 117.9(10) .
O4 C52 C51 123.0(11) .
N2 C52 C51 119.2(11) .
C47 C53 C51 120.7(9) .
C47 C53 C43 118.4(10) .
C51 C53 C43 121.0(10) .
C59 C54 C55 121.4(10) .
C59 C54 C44 119.1(10) .
C55 C54 C44 119.1(11) .
C56 C55 C54 116.5(11) .
C56 C55 C60 121.1(11) .
C54 C55 C60 122.2(10) .
C57 C56 C55 124.5(11) .
C57 C56 H56 117.8 .
C55 C56 H56 117.8 .
C56 C57 C58 117.5(10) .
C56 C57 C61 121.7(11) .
C58 C57 C61 120.6(12) .
C57 C58 C59 120.9(12) .
C57 C58 H58 119.6 .
C59 C58 H58 119.6 .
C54 C59 C58 119.2(11) .
C54 C59 C62 122.6(10) .
C58 C59 C62 118.2(11) .
C55 C60 H60A 109.5 .
C55 C60 H60B 109.5 .
H60A C60 H60B 109.5 .
C55 C60 H60C 109.5 .
H60A C60 H60C 109.5 .
H60B C60 H60C 109.5 .
C57 C61 H61A 109.5 .
C57 C61 H61B 109.5 .
H61A C61 H61B 109.5 .
C57 C61 H61C 109.5 .
H61A C61 H61C 109.5 .
H61B C61 H61C 109.5 .
C59 C62 H62A 109.5 .
C59 C62 H62B 109.5 .
H62A C62 H62B 109.5 .
C59 C62 H62C 109.5 .
H62A C62 H62C 109.5 .
H62B C62 H62C 109.5 .
C64 C63 C68 121.2(10) .
C64 C63 C50 121.1(9) .
C68 C63 C50 117.6(10) .
C63 C64 C65 118.7(10) .
C63 C64 C69 121.8(10) .
C65 C64 C69 119.5(11) .
C66 C65 C64 123.2(11) .
C66 C65 H65 118.4 .
C64 C65 H65 118.4 .
C65 C66 C67 117.4(11) .
C65 C66 C70 122.2(11) .
C67 C66 C70 120.4(10) .
C66 C67 C68 121.4(11) .
C66 C67 H67 119.3 .
C68 C67 H67 119.3 .
C63 C68 C67 118.1(11) .
C63 C68 C71 123.3(10) .
C67 C68 C71 118.6(11) .
C64 C69 H69A 109.5 .
C64 C69 H69B 109.5 .
H69A C69 H69B 109.5 .
C64 C69 H69C 109.5 .
H69A C69 H69C 109.5 .
H69B C69 H69C 109.5 .
C66 C70 H70A 109.5 .
C66 C70 H70B 109.5 .
H70A C70 H70B 109.5 .
C66 C70 H70C 109.5 .
H70A C70 H70C 109.5 .
H70B C70 H70C 109.5 .
C68 C71 H71A 109.5 .
C68 C71 H71B 109.5 .
H71A C71 H71B 109.5 .
C68 C71 H71C 109.5 .
H71A C71 H71C 109.5 .
H71B C71 H71C 109.5 .
C73 C72 H72A 109.5 .
C73 C72 H72B 109.5 .
H72A C72 H72B 109.5 .
C73 C72 H72C 109.5 .
H72A C72 H72C 109.5 .
H72B C72 H72C 109.5 .
C72 C73 C74 128.9(13) .
C72 C73 H73A 105.1 .
C74 C73 H73A 105.1 .
C72 C73 H73B 105.1 .
C74 C73 H73B 105.1 .
H73A C73 H73B 105.9 .
C73 C74 C75 127.1(11) .
C73 C74 H74A 105.5 .
C75 C74 H74A 105.5 .
C73 C74 H74B 105.5 .
C75 C74 H74B 105.5 .
H74A C74 H74B 106.1 .
C76 C75 C74 128.4(9) .
C76 C75 H75A 105.2 .
C74 C75 H75A 105.2 .
C76 C75 H75B 105.2 .
C74 C75 H75B 105.2 .
H75A C75 H75B 105.9 .
C75 C76 C77 131.5(10) .
C75 C76 H76A 104.4 .
C77 C76 H76A 104.4 .
C75 C76 H76B 104.4 .
C77 C76 H76B 104.4 .
H76A C76 H76B 105.6 .
C76 C77 C78 128.5(10) .
C76 C77 N2 113.0(7) .
C78 C77 N2 113.4(8) .
C76 C77 H77 97.5 .
C78 C77 H77 97.5 .
N2 C77 H77 97.5 .
C79 C78 C77 130.0(12) .
C79 C78 H78A 104.8 .
C77 C78 H78A 104.8 .
C79 C78 H78B 104.8 .
C77 C78 H78B 104.8 .
H78A C78 H78B 105.8 .
C78 C79 C80 128.7(13) .
C78 C79 H79A 105.1 .
C80 C79 H79A 105.1 .
C78 C79 H79B 105.1 .
C80 C79 H79B 105.1 .
H79A C79 H79B 105.9 .
C81 C80 C79 127.4(13) .
C81 C80 H80A 105.5 .
C79 C80 H80A 105.5 .
C81 C80 H80B 105.5 .
C79 C80 H80B 105.5 .
H80A C80 H80B 106.0 .
C80 C81 C82 126.6(11) .
C80 C81 H81A 105.7 .
C82 C81 H81A 105.7 .
C80 C81 H81B 105.7 .
C82 C81 H81B 105.7 .
H81A C81 H81B 106.1 .
C81 C82 H82A 109.5 .
C81 C82 H82B 109.5 .
H82A C82 H82B 109.5 .
C81 C82 H82C 109.5 .
H82A C82 H82C 109.5 .
H82B C82 H82C 109.5 .
Cl1 C83 Cl2 124.1(15) .
Cl1 C83 H83A 106.3 .
Cl2 C83 H83A 106.3 .
Cl1 C83 H83B 106.3 .
Cl2 C83 H83B 106.3 .
H83A C83 H83B 106.4 .
C1 N1 C11 125.3(9) .
C1 N1 C36 116.0(9) .
C11 N1 C36 118.6(9) .
C42 N2 C52 121.5(9) .
C42 N2 C77 118.6(10) .
C52 N2 C77 119.9(10) .

loop_
_geom_bond_atom_site_label_1
_geom_bond_atom_site_label_2
_geom_bond_distance
_geom_bond_site_symmetry_2
C1 O1 1.206(12) .
C1 N1 1.372(12) .
C1 C2 1.491(14) .
C2 C12 1.406(13) .
C2 C3 1.429(13) .
C3 C4 1.361(13) .
C3 C13 1.510(15) .
C4 C5 1.387(13) .
C4 H4 0.9500 .
C5 C6 1.403(12) .
C5 C7 1.457(12) 2_565
C6 C12 1.417(12) .
C6 C7 1.434(12) .
C7 C8 1.384(12) .
C7 C5 1.457(12) 2_565
C8 C9 1.406(13) .
C8 H8 0.9500 .
C9 C10 1.367(13) .
C9 C22 1.523(13) .
C10 C12 1.419(12) .
C10 C11 1.495(13) .
C11 O2 1.221(11) .
C11 N1 1.389(13) .
C13 C14 1.388(15) .
C13 C18 1.403(15) .
C14 C15 1.398(16) .
C14 C19 1.518(16) .
C15 C16 1.353(17) .
C15 H15 0.9500 .
C16 C17 1.357(18) .
C16 C20 1.502(16) .
C17 C18 1.398(16) .
C17 H17 0.9500 .
C18 C21 1.456(16) .
C19 H19A 0.9800 .
C19 H19B 0.9800 .
C19 H19C 0.9800 .
C20 H20A 0.9800 .
C20 H20B 0.9800 .
C20 H20C 0.9800 .
C21 H21A 0.9800 .
C21 H21B 0.9800 .
C21 H21C 0.9800 .
C22 C27 1.357(16) .
C22 C23 1.388(15) .
C23 C24 1.381(16) .
C23 C28 1.491(17) .
C24 C25 1.350(18) .
C24 H24 0.9500 .
C25 C26 1.370(19) .
C25 C29 1.539(16) .
C26 C27 1.387(15) .
C26 H26 0.9500 .
C27 C30 1.477(16) .
C28 H28A 0.9800 .
C28 H28B 0.9800 .
C28 H28C 0.9800 .
C29 H29A 0.9800 .
C29 H29B 0.9800 .
C29 H29C 0.9800 .
C30 H30A 0.9800 .
C30 H30B 0.9800 .
C30 H30C 0.9800 .
C31 C32 1.521(18) .
C31 H31A 0.9800 .
C31 H31B 0.9800 .
C31 H31C 0.9800 .
C32 C33 1.405(17) .
C32 H32A 0.9900 .
C32 H32B 0.9900 .
C33 C34 1.569(16) .
C33 H33A 0.9900 .
C33 H33B 0.9900 .
C34 C35 1.476(16) .
C34 H34A 0.9900 .
C34 H34B 0.9900 .
C35 C36 1.480(16) .
C35 H35A 0.9900 .
C35 H35B 0.9900 .
C36 C37 1.501(16) .
C36 N1 1.523(12) .
C36 H36 1.0000 .
C37 C38 1.474(16) .
C37 H37A 0.9900 .
C37 H37B 0.9900 .
C38 C39 1.502(17) .
C38 H38A 0.9900 .
C38 H38B 0.9900 .
C39 C40 1.580(19) .
C39 H39A 0.9900 .
C39 H39B 0.9900 .
C40 C41 1.429(19) .
C40 H40A 0.9900 .
C40 H40B 0.9900 .
C41 H41A 0.9800 .
C41 H41B 0.9800 .
C41 H41C 0.9800 .
C42 O3 1.201(12) .
C42 N2 1.391(14) .
C42 C43 1.529(15) .
C43 C44 1.354(13) .
C43 C53 1.441(13) .
C44 C45 1.391(13) .
C44 C54 1.509(14) .
C45 C46 1.366(13) .
C45 H45 0.9500 .
C46 C47 1.439(13) .
C46 C48 1.473(13) 2_766
C47 C53 1.397(13) .
C47 C48 1.402(13) .
C48 C49 1.365(13) .
C48 C46 1.473(13) 2_766
C49 C50 1.428(14) .
C49 H49 0.9500 .
C50 C51 1.367(13) .
C50 C63 1.492(14) .
C51 C53 1.418(14) .
C51 C52 1.459(15) .
C52 O4 1.195(12) .
C52 N2 1.420(13) .
C54 C59 1.375(15) .
C54 C55 1.406(15) .
C55 C56 1.391(14) .
C55 C60 1.445(15) .
C56 C57 1.362(15) .
C56 H56 0.9500 .
C57 C58 1.393(15) .
C57 C61 1.477(14) .
C58 C59 1.406(14) .
C58 H58 0.9500 .
C59 C62 1.500(15) .
C60 H60A 0.9800 .
C60 H60B 0.9800 .
C60 H60C 0.9800 .
C61 H61A 0.9800 .
C61 H61B 0.9800 .
C61 H61C 0.9800 .
C62 H62A 0.9800 .
C62 H62B 0.9800 .
C62 H62C 0.9800 .
C63 C64 1.367(14) .
C63 C68 1.413(15) .
C64 C65 1.391(14) .
C64 C69 1.495(14) .
C65 C66 1.382(15) .
C65 H65 0.9500 .
C66 C67 1.395(15) .
C66 C70 1.475(14) .
C67 C68 1.413(14) .
C67 H67 0.9500 .
C68 C71 1.524(15) .
C69 H69A 0.9800 .
C69 H69B 0.9800 .
C69 H69C 0.9800 .
C70 H70A 0.9800 .
C70 H70B 0.9800 .
C70 H70C 0.9800 .
C71 H71A 0.9800 .
C71 H71B 0.9800 .
C71 H71C 0.9800 .
C72 C73 1.383(9) .
C72 H72A 0.9800 .
C72 H72B 0.9800 .
C72 H72C 0.9800 .
C73 C74 1.392(9) .
C73 H73A 0.9900 .
C73 H73B 0.9900 .
C74 C75 1.398(8) .
C74 H74A 0.9900 .
C74 H74B 0.9900 .
C75 C76 1.378(8) .
C75 H75A 0.9900 .
C75 H75B 0.9900 .
C76 C77 1.378(7) .
C76 H76A 0.9900 .
C76 H76B 0.9900 .
C77 C78 1.386(8) .
C77 N2 1.451(12) .
C77 H77 1.0000 .
C78 C79 1.377(9) .
C78 H78A 0.9900 .
C78 H78B 0.9900 .
C79 C80 1.396(9) .
C79 H79A 0.9900 .
C79 H79B 0.9900 .
C80 C81 1.383(9) .
C80 H80A 0.9900 .
C80 H80B 0.9900 .
C81 C82 1.419(7) .
C81 H81A 0.9900 .
C81 H81B 0.9900 .
C82 H82A 0.9800 .
C82 H82B 0.9800 .
C82 H82C 0.9800 .
C83 Cl1 1.546(18) .
C83 Cl2 1.744(17) .
C83 H83A 0.9900 .
C83 H83B 0.9900 .
